data_4102867
loop_
_publ_author_name
'Pan\<ce Naumov'
'Manoj Kochunnoonny'

_publ_section_title
;
 Spectral-Structural Effects of the Keto-Enol-Enolate and Phenol-Phenolate
 Equilibria of Oxyluciferin
;
_journal_name_full 'Journal of the American Chemical Society'
_journal_page_first 11566
_journal_page_last 11579
_journal_paper_doi 10.1021/ja102885g
_journal_volume 132
_journal_year 2010
_chemical_absolute_configuration syn
_chemical_formula_moiety C13H12N2O3S2.H2O
_chemical_formula_sum 'C13 H14 N2 O4 S2'
_chemical_formula_weight 326.38
_chemical_name_common D(-)-5,5-dimethylluciferin
_chemical_name_systematic
;
 ?
;
_space_group_IT_number 19
_symmetry_cell_setting orthorhombic
_symmetry_space_group_name_Hall 'P 2ac 2ab'
_symmetry_space_group_name_H-M 'P 21 21 21'
_atom_sites_solution_hydrogens geom
_atom_sites_solution_primary direct
_atom_sites_solution_secondary difmap
_audit_creation_method SHELXL-97
_cell_angle_alpha 90.00
_cell_angle_beta 90.00
_cell_angle_gamma 90.00
_cell_formula_units_Z 4
_cell_length_a 6.0196(7)
_cell_length_b 10.3193(12)
_cell_length_c 23.441(3)
_cell_measurement_temperature 293(2)
_cell_volume 1456.1(3)
_computing_cell_refinement 'APEX2 software (Bruker, 2007)'
_computing_data_collection 'APEX2 software (Bruker, 2007)'
_computing_data_reduction 'SAINT (Bruker, 2007)'
_computing_molecular_graphics 'DIAMOND (Brandenburg, 2005)'
_computing_publication_material 'WinGX (Farrugia, 1999)'
_computing_structure_refinement 'SHELXL-97 (Sheldrick, 2008)'
_computing_structure_solution 'SHELXS-97 (Sheldrick, 2008)'
_diffrn_ambient_temperature 293(2)
_diffrn_measured_fraction_theta_full 1.000
_diffrn_measured_fraction_theta_max 1.000
_diffrn_measurement_device_type 'Bruker SMART APEX2 diffractometer'
_diffrn_measurement_method '\w scans'
_diffrn_radiation_monochromator 'multilayer confocal TXS mirror'
_diffrn_radiation_source 'rotating anode'
_diffrn_radiation_type MoK\a
_diffrn_radiation_wavelength 0.71073
_diffrn_reflns_av_R_equivalents 0.0366
_diffrn_reflns_av_sigmaI/netI 0.0231
_diffrn_reflns_limit_h_max 6
_diffrn_reflns_limit_h_min -6
_diffrn_reflns_limit_k_max 10
_diffrn_reflns_limit_k_min -10
_diffrn_reflns_limit_l_max 24
_diffrn_reflns_limit_l_min -24
_diffrn_reflns_number 10331
_diffrn_reflns_theta_full 21.56
_diffrn_reflns_theta_max 21.56
_diffrn_reflns_theta_min 1.74
_exptl_absorpt_coefficient_mu 0.382
_exptl_absorpt_correction_T_max 0.9962
_exptl_absorpt_correction_T_min 0.8810
_exptl_absorpt_correction_type sphere
_exptl_absorpt_process_details 'SADABS (Sheldrick, 1996)'
_exptl_crystal_colour colorless
_exptl_crystal_density_diffrn 1.489
_exptl_crystal_density_method 'not measured'
_exptl_crystal_description needle
_exptl_crystal_F_000 680
_exptl_crystal_size_max 0.34
_exptl_crystal_size_mid 0.03
_exptl_crystal_size_min 0.01
_refine_diff_density_max 0.132
_refine_diff_density_min -0.117
_refine_diff_density_rms 0.029
_refine_ls_abs_structure_details 'Flack H D (1983), Acta Cryst. A39, 876-881'
_refine_ls_abs_structure_Flack 0.00(9)
_refine_ls_extinction_method none
_refine_ls_goodness_of_fit_ref 1.075
_refine_ls_hydrogen_treatment mixed
_refine_ls_matrix_type full
_refine_ls_number_parameters 208
_refine_ls_number_reflns 1695
_refine_ls_number_restraints 5
_refine_ls_restrained_S_all 1.075
_refine_ls_R_factor_all 0.0300
_refine_ls_R_factor_gt 0.0250
_refine_ls_shift/su_max 0.002
_refine_ls_shift/su_mean 0.000
_refine_ls_structure_factor_coef Fsqd
_refine_ls_weighting_details 'calc w=1/[\s^2^(Fo^2^)+(0.0242P)^2^+0.4130P] where P=(Fo^2^+2Fc^2^)/3'
_refine_ls_weighting_scheme calc
_refine_ls_wR_factor_gt 0.0540
_refine_ls_wR_factor_ref 0.0561
_reflns_number_gt 1548
_reflns_number_total 1695
_reflns_threshold_expression >2sigma(I)
_cod_data_source_file ja102885g_si_005.cif
_cod_data_source_block oza4_0m
_cod_original_formula_sum C13H14N2O4S2
_cod_database_code 4102867

loop_
_symmetry_equiv_pos_as_xyz
'x, y, z'
'-x+1/2, -y, z+1/2'
'-x, y+1/2, -z+1/2'
'x+1/2, -y+1/2, -z'

loop_
_atom_site_label
_atom_site_type_symbol
_atom_site_fract_x
_atom_site_fract_y
_atom_site_fract_z
_atom_site_U_iso_or_equiv
_atom_site_adp_type
_atom_site_occupancy
_atom_site_symmetry_multiplicity
_atom_site_calc_flag
_atom_site_refinement_flags
O1W O -0.6097(6) 1.3576(3) 0.66953(15) 0.0815(8) Uani 1 1 d D
H1W H -0.718(4) 1.302(3) 0.6683(15) 0.056(13) Uiso 1 1 d D
H2W1 H -0.61(3) 1.419(7) 0.644(3) 0.20(7) Uiso 0.50 1 d PD
H2W2 H -0.628(16) 1.396(8) 0.702(2) 0.26(8) Uiso 0.50 1 d PD
S1 S 0.07495(13) 0.86336(8) 0.54075(3) 0.0420(2) Uani 1 1 d .
S2 S 0.36578(14) 0.77294(8) 0.70767(3) 0.0444(2) Uani 1 1 d .
O1 O 1.0464(3) 0.4647(2) 0.73544(8) 0.0462(6) Uani 1 1 d .
H1 H 1.0120 0.4685 0.7692 0.069 Uiso 1 1 calc R
N2 N 0.4422(4) 0.7245(2) 0.60125(9) 0.0364(6) Uani 1 1 d .
C3 C -0.1758(5) 0.9929(3) 0.61257(12) 0.0343(7) Uani 1 1 d .
C07 C -0.2533(6) 1.1190(3) 0.63788(13) 0.0451(8) Uani 1 1 d .
C1 C 0.1303(5) 0.8675(3) 0.61370(11) 0.0336(7) Uani 1 1 d .
C8 C 0.8956(5) 0.5317(3) 0.70384(12) 0.0368(7) Uani 1 1 d .
C2 C -0.1094(5) 1.0053(3) 0.54914(11) 0.0373(7) Uani 1 1 d .
C4 C 0.3125(5) 0.7884(3) 0.63515(12) 0.0342(7) Uani 1 1 d .
C5 C 0.5995(5) 0.6578(3) 0.63199(11) 0.0322(7) Uani 1 1 d .
C11 C -0.3062(5) 0.9941(3) 0.50850(13) 0.0526(9) Uani 1 1 d .
H11C H -0.3874 0.9162 0.5168 0.079 Uiso 1 1 calc R
H11A H -0.2532 0.9912 0.4699 0.079 Uiso 1 1 calc R
H11B H -0.4018 1.0677 0.5133 0.079 Uiso 1 1 calc R
C6 C 0.5874(5) 0.6722(2) 0.69129(11) 0.0343(7) Uani 1 1 d .
O02 O -0.1418(5) 1.1872(2) 0.66792(11) 0.0734(8) Uani 1 1 d .
C9 C 0.9126(5) 0.5189(3) 0.64477(12) 0.0450(8) Uani 1 1 d .
H9 H 1.0238 0.4670 0.6294 0.054 Uiso 1 1 calc R
N1 N 0.0070(4) 0.9379(2) 0.64576(9) 0.0344(6) Uani 1 1 d .
C12 C 0.0252(5) 1.1277(3) 0.53697(14) 0.0544(9) Uani 1 1 d .
H12A H 0.1476 1.1328 0.5631 0.082 Uiso 1 1 calc R
H12C H -0.0681 1.2024 0.5416 0.082 Uiso 1 1 calc R
H12B H 0.0806 1.1248 0.4986 0.082 Uiso 1 1 calc R
O01 O -0.4571(4) 1.1466(3) 0.62247(12) 0.0739(8) Uani 1 1 d .
H01 H -0.4968 1.2138 0.6381 0.111 Uiso 1 1 calc R
C10 C 0.7685(5) 0.5813(3) 0.60930(12) 0.0445(8) Uani 1 1 d .
H10 H 0.7831 0.5729 0.5700 0.053 Uiso 1 1 calc R
C7 C 0.7346(5) 0.6085(3) 0.72792(12) 0.0399(8) Uani 1 1 d .
H7 H 0.7238 0.6179 0.7673 0.048 Uiso 1 1 calc R
H3 H -0.296(5) 0.931(3) 0.6144(12) 0.048 Uiso 1 1 d .

loop_
_atom_site_aniso_label
_atom_site_aniso_U_11
_atom_site_aniso_U_22
_atom_site_aniso_U_33
_atom_site_aniso_U_23
_atom_site_aniso_U_13
_atom_site_aniso_U_12
O1W 0.084(2) 0.077(2) 0.083(2) -0.002(2) 0.0121(19) 0.030(2)
S1 0.0470(5) 0.0504(5) 0.0285(4) -0.0016(4) -0.0018(4) 0.0131(4)
S2 0.0491(5) 0.0555(5) 0.0285(4) -0.0008(4) -0.0005(4) 0.0179(4)
O1 0.0438(14) 0.0638(14) 0.0311(11) 0.0050(11) 0.0004(11) 0.0180(12)
N2 0.0367(15) 0.0433(14) 0.0293(14) 0.0013(12) -0.0014(12) 0.0056(14)
C3 0.0317(18) 0.0366(17) 0.0346(17) -0.0014(14) 0.0002(15) 0.0004(15)
C07 0.046(2) 0.052(2) 0.038(2) 0.0002(17) -0.0040(17) 0.0115(19)
C1 0.0328(17) 0.0368(16) 0.0313(16) 0.0012(15) 0.0033(15) -0.0022(17)
C8 0.0341(17) 0.0436(18) 0.0328(17) 0.0061(14) -0.0039(16) 0.0080(16)
C2 0.0388(17) 0.0419(17) 0.0311(16) -0.0001(14) -0.0009(15) 0.0043(16)
C4 0.0332(17) 0.0354(16) 0.0340(17) 0.0026(14) -0.0016(15) -0.0015(15)
C5 0.0339(18) 0.0374(17) 0.0253(16) 0.0015(13) 0.0004(14) -0.0007(17)
C11 0.054(2) 0.066(2) 0.0377(18) -0.0096(16) -0.0153(16) 0.0164(19)
C6 0.0384(17) 0.0377(17) 0.0267(16) -0.0007(12) 0.0040(15) -0.0014(15)
O02 0.0807(19) 0.0666(16) 0.0728(16) -0.0311(14) -0.0223(17) 0.0201(15)
C9 0.044(2) 0.061(2) 0.0301(18) 0.0008(15) 0.0036(16) 0.0185(19)
N1 0.0340(15) 0.0389(14) 0.0304(13) 0.0008(12) -0.0016(12) 0.0040(12)
C12 0.058(2) 0.053(2) 0.052(2) 0.0119(18) 0.0022(18) 0.0029(19)
O01 0.0530(16) 0.0749(18) 0.094(2) -0.0291(16) -0.0141(15) 0.0277(15)
C10 0.048(2) 0.062(2) 0.0234(17) 0.0016(16) 0.0004(17) 0.0137(19)
C7 0.0444(19) 0.052(2) 0.0235(16) 0.0004(14) -0.0044(15) 0.0084(17)

loop_
_atom_type_symbol
_atom_type_description
_atom_type_scat_dispersion_real
_atom_type_scat_dispersion_imag
_atom_type_scat_source
S S 0.1246 0.1234 'International Tables Vol C Tables 4.2.6.8 and 6.1.1.4'
N N 0.0061 0.0033 'International Tables Vol C Tables 4.2.6.8 and 6.1.1.4'
C C 0.0033 0.0016 'International Tables Vol C Tables 4.2.6.8 and 6.1.1.4'
O O 0.0106 0.0060 'International Tables Vol C Tables 4.2.6.8 and 6.1.1.4'
H H 0.0000 0.0000 'International Tables Vol C Tables 4.2.6.8 and 6.1.1.4'

loop_
_geom_angle_atom_site_label_1
_geom_angle_atom_site_label_2
_geom_angle_atom_site_label_3
_geom_angle
H1W O1W H2W1 118(10)
H1W O1W H2W2 104(3)
H2W1 O1W H2W2 106(3)
C1 S1 C2 89.48(13)
C6 S2 C4 88.87(14)
C8 O1 H1 109.5
C4 N2 C5 110.4(2)
N1 C3 C07 111.1(2)
N1 C3 C2 110.4(2)
C07 C3 C2 112.9(2)
N1 C3 H3 106.6(17)
C07 C3 H3 108.6(16)
C2 C3 H3 107.0(17)
O02 C07 O01 123.9(3)
O02 C07 C3 124.4(3)
O01 C07 C3 111.7(3)
N1 C1 C4 123.4(2)
N1 C1 S1 118.6(2)
C4 C1 S1 118.0(2)
O1 C8 C7 122.7(2)
O1 C8 C9 116.3(2)
C7 C8 C9 120.9(3)
C11 C2 C12 111.0(2)
C11 C2 C3 113.2(3)
C12 C2 C3 112.7(2)
C11 C2 S1 109.87(19)
C12 C2 S1 108.5(2)
C3 C2 S1 101.10(18)
N2 C4 C1 121.9(2)
N2 C4 S2 116.3(2)
C1 C4 S2 121.9(2)
N2 C5 C10 125.9(2)
N2 C5 C6 115.6(3)
C10 C5 C6 118.5(3)
C2 C11 H11C 109.5
C2 C11 H11A 109.5
H11C C11 H11A 109.5
C2 C11 H11B 109.5
H11C C11 H11B 109.5
H11A C11 H11B 109.5
C7 C6 C5 121.8(3)
C7 C6 S2 129.3(2)
C5 C6 S2 108.9(2)
C10 C9 C8 120.9(3)
C10 C9 H9 119.5
C8 C9 H9 119.5
C1 N1 C3 110.1(2)
C2 C12 H12A 109.5
C2 C12 H12C 109.5
H12A C12 H12C 109.5
C2 C12 H12B 109.5
H12A C12 H12B 109.5
H12C C12 H12B 109.5
C07 O01 H01 109.5
C9 C10 C5 120.0(3)
C9 C10 H10 120.0
C5 C10 H10 120.0
C8 C7 C6 117.8(3)
C8 C7 H7 121.1
C6 C7 H7 121.1

loop_
_geom_bond_atom_site_label_1
_geom_bond_atom_site_label_2
_geom_bond_distance
O1W H1W 0.872(18)
O1W H2W1 0.86(2)
O1W H2W2 0.87(2)
S1 C1 1.743(3)
S1 C2 1.848(3)
S2 C6 1.735(3)
S2 C4 1.737(3)
O1 C8 1.360(3)
O1 H1 0.8200
N2 C4 1.295(3)
N2 C5 1.375(3)
C3 N1 1.463(3)
C3 C07 1.504(4)
C3 C2 1.545(4)
C3 H3 0.97(3)
C07 O02 1.200(4)
C07 O01 1.310(4)
C1 N1 1.282(3)
C1 C4 1.457(4)
C8 C7 1.374(4)
C8 C9 1.395(4)
C2 C11 1.525(4)
C2 C12 1.528(4)
C5 C10 1.393(4)
C5 C6 1.400(3)
C11 H11C 0.9600
C11 H11A 0.9600
C11 H11B 0.9600
C6 C7 1.398(4)
C9 C10 1.363(4)
C9 H9 0.9300
C12 H12A 0.9600
C12 H12C 0.9600
C12 H12B 0.9600
O01 H01 0.8200
C10 H10 0.9300
C7 H7 0.9300

loop_
_geom_hbond_atom_site_label_D
_geom_hbond_atom_site_label_H
_geom_hbond_atom_site_label_A
_geom_hbond_distance_DH
_geom_hbond_distance_HA
_geom_hbond_distance_DA
_geom_hbond_angle_DHA
_geom_hbond_site_symmetry_A
O1W H2W2 O1 0.87(2) 2.22(9) 2.810(4) 124(8) 1_365
O1 H1 N1 0.82 2.02 2.817(3) 163.7 3_646
O01 H01 O1W 0.82 1.79 2.608(4) 174.5 .
